data_2205215
loop_
_publ_author_name
'Christian Peifer'
'Schollmeyer, Dieter'
'Gerd Dannhardt'

_publ_section_title
;5,6,7-Trimethoxy-2,3-dihydro-1<i>H</i>,8<i>H</i>-benzo[<i>a</i>]pyrrolo[3,4-<i>c</i>]carbazole-1,3-dione
 dimethyl sulfoxide solvate
;
_journal_issue 3
_journal_name_full 'Acta Crystallographica Section E'
_journal_page_first o724
_journal_page_last o725
_journal_paper_doi 10.1107/S160053680500485X
_journal_volume 61
_journal_year 2005
_chemical_formula_iupac 'C21 H16 N2 O5, C2 H6 O S'
_chemical_formula_moiety 'C21 H16 N2 O5, C2 H6 O S'
_chemical_formula_sum 'C23 H22 N2 O6 S'
_chemical_formula_weight 454.50
_chemical_melting_point 272
_chemical_name_systematic
;
5,6,7-Trimethoxy-2,3-dihydro-1H,8H-benzo[a]pyrrolo[3,4-c]carbazole-1,3-dione
dimethyl sulfoxide solvate
;
_space_group_IT_number 14
_symmetry_cell_setting monoclinic
_symmetry_space_group_name_Hall '-P 2ybc'
_symmetry_space_group_name_H-M 'P 1 21/c 1'
_atom_sites_solution_hydrogens geom
_atom_sites_solution_primary direct
_atom_sites_solution_secondary difmap
_audit_creation_method SHELXL-97
_cell_angle_alpha 90.00
_cell_angle_beta 106.586(12)
_cell_angle_gamma 90.00
_cell_formula_units_Z 4
_cell_length_a 7.994(2)
_cell_length_b 20.040(4)
_cell_length_c 13.644(4)
_cell_measurement_reflns_used 25
_cell_measurement_temperature 295(2)
_cell_measurement_theta_max 44
_cell_measurement_theta_min 30
_cell_volume 2094.8(9)
_computing_cell_refinement 'CAD-4 Software'
_computing_data_collection 'CAD-4 Software (Enraf--Nonius 1989)'
_computing_data_reduction 'CORINC (Dr\"ager & Gattow, 1971)'
_computing_molecular_graphics 'PLATON (Spek, 2003)'
_computing_publication_material SHELXL97
_computing_structure_refinement 'SHELX-97 (Sheldrick, 1997)'
_computing_structure_solution 'SIR92 (Altomare et al., 1994)'
_diffrn_ambient_temperature 295(2)
_diffrn_measured_fraction_theta_full 1.000
_diffrn_measured_fraction_theta_max 1.000
_diffrn_measurement_device '\k-geometry diffractometer'
_diffrn_measurement_device_type 'Enraf--Nonius CAD-4'
_diffrn_measurement_method \q/2\w
_diffrn_radiation_monochromator graphite
_diffrn_radiation_type CuK\a
_diffrn_radiation_wavelength 1.54178
_diffrn_reflns_av_R_equivalents 0.0617
_diffrn_reflns_av_sigmaI/netI 0.0620
_diffrn_reflns_limit_h_max 0
_diffrn_reflns_limit_h_min -9
_diffrn_reflns_limit_k_max 24
_diffrn_reflns_limit_k_min 0
_diffrn_reflns_limit_l_max 17
_diffrn_reflns_limit_l_min -16
_diffrn_reflns_number 4534
_diffrn_reflns_theta_full 73.97
_diffrn_reflns_theta_max 73.97
_diffrn_reflns_theta_min 4.04
_diffrn_standards_decay_% 5
_diffrn_standards_interval_time 60
_diffrn_standards_number 3
_exptl_absorpt_coefficient_mu 1.761
_exptl_absorpt_correction_T_max 0.932
_exptl_absorpt_correction_T_min 0.783
_exptl_absorpt_correction_type psi-scan
_exptl_absorpt_process_details '(CORINC; Dr\"ager & Gattow, 1971)'
_exptl_crystal_colour yellow
_exptl_crystal_density_diffrn 1.441
_exptl_crystal_density_method 'not measured'
_exptl_crystal_description needle
_exptl_crystal_F_000 952
_exptl_crystal_size_max 0.24
_exptl_crystal_size_mid 0.06
_exptl_crystal_size_min 0.04
_refine_diff_density_max 0.323
_refine_diff_density_min -0.352
_refine_ls_extinction_method none
_refine_ls_goodness_of_fit_ref 1.113
_refine_ls_hydrogen_treatment constr
_refine_ls_matrix_type full
_refine_ls_number_parameters 298
_refine_ls_number_reflns 4228
_refine_ls_number_restraints 0
_refine_ls_restrained_S_all 1.113
_refine_ls_R_factor_all 0.1118
_refine_ls_R_factor_gt 0.0756
_refine_ls_shift/su_max 0.000
_refine_ls_shift/su_mean 0.000
_refine_ls_structure_factor_coef Fsqd
_refine_ls_weighting_details 'calc w = 1/[\s^2^(Fo^2^)+(0.0644P)^2^+1.9378P] where P = (Fo^2^+2Fc^2^)/3'
_refine_ls_weighting_scheme calc
_refine_ls_wR_factor_obs 0.1702
_refine_ls_wR_factor_ref 0.1874
_reflns_number_gt 2943
_reflns_number_total 4228
_reflns_threshold_expression I>2\s(I)
_cod_data_source_file bt6601.cif
_cod_data_source_block III
_cod_depositor_comments
;
The following automatic conversions were performed:
'_exptl_absorpt_correction_type' value 'Psi-scan' changed to 'psi-scan'
according to '/home/saulius/struct/CIF-dictionaries/cif_core.dic'
dictionary named 'cif_core.dic' version 2.4.1 from 2010-06-29.

Automatic conversion script
Id: cif_fix_enum 1527 2010-12-29 10:47:43Z saulius 

The following automatic conversions were performed:

'_exptl_absorpt_correction_type' value 'Psi-scan' changed to
'psi-scan' according to
/home/saulius/struct/CIF-dictionaries/cif_core.dic dictionary named
'cif_core.dic' version 2.4.1 from 2010-06-29.

Automatic conversion script
Id: cif_fix_values 1715 2011-07-08 13:25:40Z adriana 
;
_cod_original_sg_symbol_H-M 'P 21/c'
_cod_database_code 2205215
_cod_database_fobs_code 2205215

loop_
_symmetry_equiv_pos_as_xyz
'x, y, z'
'-x, y+1/2, -z+1/2'
'-x, -y, -z'
'x, -y-1/2, z-1/2'

loop_
_atom_site_label
_atom_site_fract_x
_atom_site_fract_y
_atom_site_fract_z
_atom_site_U_iso_or_equiv
_atom_site_adp_type
_atom_site_calc_flag
_atom_site_refinement_flags
_atom_site_occupancy
_atom_site_type_symbol
C1 0.7962(4) 0.51606(18) 0.3833(3) 0.0311(8) Uani d . 1 C
C1A 0.8386(4) 0.52185(18) 0.2874(3) 0.0330(8) Uani d . 1 C
C2 0.8208(5) 0.4797(2) 0.2033(3) 0.0417(9) Uani d . 1 C
H2 0.7697 0.4378 0.2011 0.050 Uiso calc R 1 H
C3 0.8809(6) 0.5018(2) 0.1238(3) 0.0498(10) Uani d . 1 C
H3 0.8715 0.4741 0.0678 0.060 Uiso calc R 1 H
C4 0.9549(6) 0.5645(2) 0.1252(3) 0.0500(11) Uani d . 1 C
H4 0.9930 0.5780 0.0699 0.060 Uiso calc R 1 H
C5 0.9731(5) 0.6068(2) 0.2065(3) 0.0458(10) Uani d . 1 C
H5 1.0241 0.6486 0.2078 0.055 Uiso calc R 1 H
C5A 0.9127(5) 0.58497(19) 0.2869(3) 0.0375(8) Uani d . 1 C
N6 0.9150(4) 0.61706(17) 0.3766(2) 0.0368(7) Uani d . 1 N
H6 0.954(2) 0.6524(19) 0.3967(11) 0.039(12) Uiso d R 1 H
C7 0.8459(4) 0.57645(17) 0.4360(3) 0.0318(8) Uani d . 1 C
C8 0.7298(4) 0.46665(18) 0.4343(3) 0.0311(8) Uani d . 1 C
C9 0.6783(5) 0.39624(19) 0.4048(3) 0.0361(8) Uani d . 1 C
N10 0.6322(4) 0.36876(17) 0.4856(3) 0.0419(8) Uani d . 1 N
H10 0.6202(8) 0.326(3) 0.4940(6) 0.072(16) Uiso d R 1 H
C11 0.6463(5) 0.41469(19) 0.5643(3) 0.0361(8) Uani d . 1 C
C12 0.7110(4) 0.47758(18) 0.5301(3) 0.0331(8) Uani d . 1 C
C13 0.7554(4) 0.53893(18) 0.5834(3) 0.0308(8) Uani d . 1 C
C14 0.8275(4) 0.58967(17) 0.5343(3) 0.0304(7) Uani d . 1 C
C15 0.8802(4) 0.65043(18) 0.5883(3) 0.0340(8) Uani d . 1 C
C16 0.8666(5) 0.65931(18) 0.6853(3) 0.0367(8) Uani d . 1 C
C17 0.7865(5) 0.6089(2) 0.7305(3) 0.0372(8) Uani d . 1 C
C18 0.7331(4) 0.55044(19) 0.6801(3) 0.0348(8) Uani d . 1 C
H18 0.6813 0.5179 0.7104 0.042 Uiso calc R 1 H
O19 0.6745(4) 0.36796(14) 0.3257(2) 0.0470(7) Uani d . 1 O
O20 0.6124(4) 0.40231(15) 0.6433(2) 0.0497(7) Uani d . 1 O
O21 0.9541(3) 0.69891(13) 0.5426(2) 0.0440(7) Uani d . 1 O
C22 0.8477(7) 0.7568(2) 0.5112(4) 0.0611(13) Uani d . 1 C
H22A 0.7408 0.7443 0.4616 0.092 Uiso calc R 1 H
H22B 0.9088 0.7885 0.4815 0.092 Uiso calc R 1 H
H22C 0.8221 0.7764 0.5695 0.092 Uiso calc R 1 H
O23 0.9225(3) 0.71775(13) 0.7376(2) 0.0447(7) Uani d . 1 O
C24 1.0928(5) 0.7125(2) 0.8090(3) 0.0554(12) Uani d . 1 C
H24A 1.0922 0.6782 0.8580 0.083 Uiso calc R 1 H
H24B 1.1240 0.7543 0.8437 0.083 Uiso calc R 1 H
H24C 1.1763 0.7014 0.7730 0.083 Uiso calc R 1 H
O25 0.7720(4) 0.62545(15) 0.8243(2) 0.0495(7) Uani d . 1 O
C26 0.6739(6) 0.5813(3) 0.8681(3) 0.0555(12) Uani d . 1 C
H26A 0.5638 0.5719 0.8190 0.083 Uiso calc R 1 H
H26B 0.6542 0.6016 0.9275 0.083 Uiso calc R 1 H
H26C 0.7375 0.5404 0.8874 0.083 Uiso calc R 1 H
S1 0.62426(15) 0.19399(6) 0.38603(10) 0.0582(4) Uani d . 1 S
O2L 0.5746(5) 0.22835(17) 0.4712(3) 0.0696(10) Uani d . 1 O
C3L 0.5485(8) 0.1110(3) 0.3870(4) 0.0769(16) Uani d . 1 C
H3L1 0.6110 0.0897 0.4497 0.115 Uiso calc R 1 H
H3L2 0.5672 0.0870 0.3302 0.115 Uiso calc R 1 H
H3L3 0.4261 0.1115 0.3815 0.115 Uiso calc R 1 H
C4L 0.4746(7) 0.2194(3) 0.2697(4) 0.0652(14) Uani d . 1 C
H4L1 0.3576 0.2120 0.2728 0.098 Uiso calc R 1 H
H4L2 0.4942 0.1940 0.2143 0.098 Uiso calc R 1 H
H4L3 0.4908 0.2660 0.2587 0.098 Uiso calc R 1 H

loop_
_atom_site_aniso_label
_atom_site_aniso_U_11
_atom_site_aniso_U_22
_atom_site_aniso_U_33
_atom_site_aniso_U_12
_atom_site_aniso_U_13
_atom_site_aniso_U_23
C1 0.0253(16) 0.037(2) 0.0319(18) 0.0048(14) 0.0095(14) 0.0027(15)
C1A 0.0268(16) 0.039(2) 0.0338(19) 0.0073(15) 0.0093(14) 0.0041(16)
C2 0.039(2) 0.050(2) 0.038(2) 0.0072(18) 0.0135(16) -0.0049(18)
C3 0.052(2) 0.063(3) 0.038(2) 0.009(2) 0.0179(19) -0.007(2)
C4 0.047(2) 0.071(3) 0.038(2) 0.002(2) 0.0213(18) 0.006(2)
C5 0.046(2) 0.049(2) 0.046(2) -0.0020(19) 0.0201(19) 0.007(2)
C5A 0.0353(19) 0.041(2) 0.037(2) 0.0063(16) 0.0109(16) 0.0030(16)
N6 0.0408(17) 0.0330(17) 0.0391(18) -0.0024(14) 0.0155(14) 0.0000(14)
C7 0.0290(17) 0.0328(19) 0.0340(19) 0.0022(14) 0.0097(14) 0.0033(15)
C8 0.0238(16) 0.0348(19) 0.0331(18) 0.0043(14) 0.0055(14) -0.0013(15)
C9 0.0349(19) 0.0332(19) 0.039(2) 0.0032(15) 0.0093(15) 0.0003(17)
N10 0.0471(19) 0.0326(18) 0.048(2) -0.0044(14) 0.0169(15) 0.0005(15)
C11 0.0336(18) 0.036(2) 0.037(2) -0.0025(15) 0.0079(15) 0.0016(16)
C12 0.0290(17) 0.0338(19) 0.036(2) 0.0026(14) 0.0093(14) 0.0033(15)
C13 0.0247(16) 0.0353(19) 0.0312(18) 0.0045(14) 0.0060(13) 0.0013(15)
C14 0.0284(16) 0.0306(18) 0.0323(18) 0.0014(14) 0.0090(14) 0.0021(15)
C15 0.0296(18) 0.0346(19) 0.038(2) 0.0015(14) 0.0099(15) 0.0040(16)
C16 0.038(2) 0.0321(19) 0.039(2) 0.0042(15) 0.0096(16) -0.0034(16)
C17 0.0359(19) 0.047(2) 0.0288(18) 0.0026(17) 0.0096(15) -0.0047(16)
C18 0.0301(18) 0.041(2) 0.0332(19) -0.0005(15) 0.0086(15) 0.0031(16)
O19 0.0523(17) 0.0445(16) 0.0475(17) -0.0027(13) 0.0195(13) -0.0121(14)
O20 0.0630(19) 0.0484(17) 0.0411(16) -0.0128(14) 0.0204(14) 0.0030(14)
O21 0.0465(15) 0.0358(15) 0.0534(17) -0.0058(12) 0.0201(13) 0.0007(13)
C22 0.081(3) 0.040(2) 0.061(3) 0.006(2) 0.017(3) 0.013(2)
O23 0.0451(15) 0.0390(15) 0.0473(16) 0.0017(12) 0.0089(13) -0.0093(13)
C24 0.043(2) 0.056(3) 0.060(3) 0.000(2) 0.004(2) -0.018(2)
O25 0.0596(18) 0.0523(18) 0.0409(16) -0.0060(14) 0.0211(14) -0.0066(13)
C26 0.059(3) 0.075(3) 0.036(2) -0.010(2) 0.020(2) -0.003(2)
S1 0.0432(6) 0.0558(7) 0.0736(8) -0.0053(5) 0.0133(5) -0.0108(6)
O2L 0.088(3) 0.057(2) 0.064(2) -0.0114(19) 0.0214(19) -0.0147(17)
C3L 0.092(4) 0.050(3) 0.083(4) 0.006(3) 0.016(3) -0.007(3)
C4L 0.075(3) 0.057(3) 0.063(3) 0.008(3) 0.018(3) -0.006(2)

loop_
_atom_type_symbol
_atom_type_description
_atom_type_scat_dispersion_real
_atom_type_scat_dispersion_imag
_atom_type_scat_source
C C 0.0181 0.0091 'International Tables Vol C Tables 4.2.6.8 and 6.1.1.4'
H H 0.0000 0.0000 'International Tables Vol C Tables 4.2.6.8 and 6.1.1.4'
N N 0.0311 0.0180 'International Tables Vol C Tables 4.2.6.8 and 6.1.1.4'
O O 0.0492 0.0322 'International Tables Vol C Tables 4.2.6.8 and 6.1.1.4'
S S 0.3331 0.5567 'International Tables Vol C Tables 4.2.6.8 and 6.1.1.4'

loop_
_geom_angle_atom_site_label_1
_geom_angle_atom_site_label_2
_geom_angle_atom_site_label_3
_geom_angle
C8 C1 C7 116.5(3)
C8 C1 C1A 136.6(3)
C7 C1 C1A 106.8(3)
C5A C1A C2 119.1(3)
C5A C1A C1 106.6(3)
C2 C1A C1 134.3(4)
C3 C2 C1A 118.3(4)
C3 C2 H2 120.9
C1A C2 H2 120.9
C2 C3 C4 121.6(4)
C2 C3 H3 119.2
C4 C3 H3 119.2
C5 C4 C3 121.2(4)
C5 C4 H4 119.4
C3 C4 H4 119.4
C4 C5 C5A 117.6(4)
C4 C5 H5 121.2
C5A C5 H5 121.2
N6 C5A C5 129.4(4)
N6 C5A C1A 108.4(3)
C5 C5A C1A 122.1(4)
C7 N6 C5A 110.0(3)
C7 N6 H6 120.7
C5A N6 H6 129.1
N6 C7 C1 108.2(3)
N6 C7 C14 128.1(3)
C1 C7 C14 123.7(3)
C12 C8 C1 121.3(3)
C12 C8 C9 108.1(3)
C1 C8 C9 130.5(3)
O19 C9 N10 125.7(4)
O19 C9 C8 128.1(4)
N10 C9 C8 106.2(3)
C9 N10 C11 111.9(3)
C9 N10 H10 124.3
C11 N10 H10 122.3
O20 C11 N10 124.1(4)
O20 C11 C12 129.8(4)
N10 C11 C12 106.1(3)
C8 C12 C13 123.0(3)
C8 C12 C11 107.8(3)
C13 C12 C11 129.2(3)
C18 C13 C12 123.0(3)
C18 C13 C14 120.1(3)
C12 C13 C14 116.9(3)
C7 C14 C15 123.7(3)
C7 C14 C13 118.5(3)
C15 C14 C13 117.9(3)
C16 C15 O21 120.6(3)
C16 C15 C14 121.1(3)
O21 C15 C14 118.2(3)
C15 C16 O23 120.4(3)
C15 C16 C17 119.6(3)
O23 C16 C17 119.8(3)
O25 C17 C18 125.9(4)
O25 C17 C16 113.8(3)
C18 C17 C16 120.3(3)
C17 C18 C13 120.7(3)
C17 C18 H18 119.6
C13 C18 H18 119.6
C15 O21 C22 114.4(3)
O21 C22 H22A 109.5
O21 C22 H22B 109.5
H22A C22 H22B 109.5
O21 C22 H22C 109.5
H22A C22 H22C 109.5
H22B C22 H22C 109.5
C16 O23 C24 113.2(3)
O23 C24 H24A 109.5
O23 C24 H24B 109.5
H24A C24 H24B 109.5
O23 C24 H24C 109.5
H24A C24 H24C 109.5
H24B C24 H24C 109.5
C17 O25 C26 116.7(3)
O25 C26 H26A 109.5
O25 C26 H26B 109.5
H26A C26 H26B 109.5
O25 C26 H26C 109.5
H26A C26 H26C 109.5
H26B C26 H26C 109.5
O2L S1 C4L 107.6(2)
O2L S1 C3L 105.0(2)
C4L S1 C3L 97.6(3)
S1 C3L H3L1 109.5
S1 C3L H3L2 109.5
H3L1 C3L H3L2 109.5
S1 C3L H3L3 109.5
H3L1 C3L H3L3 109.5
H3L2 C3L H3L3 109.5
S1 C4L H4L1 109.5
S1 C4L H4L2 109.5
H4L1 C4L H4L2 109.5
S1 C4L H4L3 109.5
H4L1 C4L H4L3 109.5
H4L2 C4L H4L3 109.5

loop_
_geom_bond_atom_site_label_1
_geom_bond_atom_site_label_2
_geom_bond_distance
C1 C8 1.399(5)
C1 C7 1.406(5)
C1 C1A 1.447(5)
C1A C5A 1.398(5)
C1A C2 1.400(5)
C2 C3 1.380(6)
C2 H2 0.9300
C3 C4 1.385(6)
C3 H3 0.9300
C4 C5 1.372(6)
C4 H4 0.9300
C5 C5A 1.390(5)
C5 H5 0.9300
C5A N6 1.378(5)
N6 C7 1.371(4)
N6 H6 0.7902
C7 C14 1.416(5)
C8 C12 1.375(5)
C8 C9 1.493(5)
C9 O19 1.211(4)
C9 N10 1.374(5)
N10 C11 1.394(5)
N10 H10 0.8698
C11 O20 1.209(4)
C11 C12 1.487(5)
C12 C13 1.421(5)
C13 C18 1.400(5)
C13 C14 1.427(5)
C14 C15 1.423(5)
C15 C16 1.371(5)
C15 O21 1.375(4)
C16 O23 1.378(4)
C16 C17 1.427(5)
C17 O25 1.358(4)
C17 C18 1.364(5)
C18 H18 0.9300
O21 C22 1.429(5)
C22 H22A 0.9600
C22 H22B 0.9600
C22 H22C 0.9600
O23 C24 1.434(5)
C24 H24A 0.9600
C24 H24B 0.9600
C24 H24C 0.9600
O25 C26 1.423(5)
C26 H26A 0.9600
C26 H26B 0.9600
C26 H26C 0.9600
S1 O2L 1.499(3)
S1 C4L 1.768(5)
S1 C3L 1.770(5)
C3L H3L1 0.9600
C3L H3L2 0.9600
C3L H3L3 0.9600
C4L H4L1 0.9600
C4L H4L2 0.9600
C4L H4L3 0.9600

loop_
_geom_hbond_atom_site_label_D
_geom_hbond_atom_site_label_H
_geom_hbond_atom_site_label_A
_geom_hbond_distance_DH
_geom_hbond_distance_HA
_geom_hbond_distance_DA
_geom_hbond_angle_DHA
N6 H6 O21 0.79 2.20 2.741(4) 126
N10 H10 O2L 0.87 2.00 2.849(5) 164

loop_
_geom_torsion_atom_site_label_1
_geom_torsion_atom_site_label_2
_geom_torsion_atom_site_label_3
_geom_torsion_atom_site_label_4
_geom_torsion
C8 C1 C1A C5A -176.0(4)
C7 C1 C1A C5A 0.4(4)
C8 C1 C1A C2 4.0(7)
C7 C1 C1A C2 -179.7(4)
C5A C1A C2 C3 1.4(5)
C1 C1A C2 C3 -178.6(4)
C1A C2 C3 C4 -1.0(6)
C2 C3 C4 C5 0.7(7)
C3 C4 C5 C5A -0.8(6)
C4 C5 C5A N6 179.9(4)
C4 C5 C5A C1A 1.2(6)
C2 C1A C5A N6 179.5(3)
C1 C1A C5A N6 -0.5(4)
C2 C1A C5A C5 -1.5(5)
C1 C1A C5A C5 178.4(3)
C5 C5A N6 C7 -178.3(4)
C1A C5A N6 C7 0.5(4)
C5A N6 C7 C1 -0.3(4)
C5A N6 C7 C14 178.6(3)
C8 C1 C7 N6 177.1(3)
C1A C1 C7 N6 -0.1(4)
C8 C1 C7 C14 -1.9(5)
C1A C1 C7 C14 -179.0(3)
C7 C1 C8 C12 1.4(5)
C1A C1 C8 C12 177.5(4)
C7 C1 C8 C9 -174.8(3)
C1A C1 C8 C9 1.3(7)
C12 C8 C9 O19 178.8(4)
C1 C8 C9 O19 -4.6(6)
C12 C8 C9 N10 -0.4(4)
C1 C8 C9 N10 176.2(3)
O19 C9 N10 C11 -178.3(4)
C8 C9 N10 C11 0.9(4)
C9 N10 C11 O20 179.7(4)
C9 N10 C11 C12 -1.0(4)
C1 C8 C12 C13 0.5(5)
C9 C8 C12 C13 177.5(3)
C1 C8 C12 C11 -177.2(3)
C9 C8 C12 C11 -0.2(4)
O20 C11 C12 C8 180.0(4)
N10 C11 C12 C8 0.7(4)
O20 C11 C12 C13 2.4(6)
N10 C11 C12 C13 -176.8(3)
C8 C12 C13 C18 178.8(3)
C11 C12 C13 C18 -4.0(6)
C8 C12 C13 C14 -2.0(5)
C11 C12 C13 C14 175.2(3)
N6 C7 C14 C15 0.3(6)
C1 C7 C14 C15 179.0(3)
N6 C7 C14 C13 -178.4(3)
C1 C7 C14 C13 0.4(5)
C18 C13 C14 C7 -179.2(3)
C12 C13 C14 C7 1.5(5)
C18 C13 C14 C15 2.0(5)
C12 C13 C14 C15 -177.2(3)
C7 C14 C15 C16 -176.9(3)
C13 C14 C15 C16 1.7(5)
C7 C14 C15 O21 -0.4(5)
C13 C14 C15 O21 178.3(3)
O21 C15 C16 O23 1.7(5)
C14 C15 C16 O23 178.3(3)
O21 C15 C16 C17 178.8(3)
C14 C15 C16 C17 -4.7(5)
C15 C16 C17 O25 -176.3(3)
O23 C16 C17 O25 0.8(5)
C15 C16 C17 C18 3.9(5)
O23 C16 C17 C18 -179.0(3)
O25 C17 C18 C13 -179.9(3)
C16 C17 C18 C13 -0.2(5)
C12 C13 C18 C17 176.4(3)
C14 C13 C18 C17 -2.8(5)
C16 C15 O21 C22 -72.9(5)
C14 C15 O21 C22 110.5(4)
C15 C16 O23 C24 -99.1(4)
C17 C16 O23 C24 83.8(4)
C18 C17 O25 C26 -8.0(6)
C16 C17 O25 C26 172.3(3)

loop_
_cod_related_entry_id
_cod_related_entry_database
_cod_related_entry_code
1 ChemSpider 21129879
